data_7714077
loop_
_publ_author_name
'Wang, Li-Xin'
'Wu, Xiao-Fan'
'Jin, Xinxin'
'Li, Jia-Yi'
'Wang, Bingwu'
'Liu, Jiyan'
'Xiang, Jing'
'Gao, Song'

_publ_section_title
;
 Slow Magnetic Relaxation in 8-Coordinate Mn(II) Compounds
;
_journal_name_full 'Dalton Transactions'
_journal_paper_doi 10.1039/D3DT02307A
_journal_year 2023
_chemical_formula_moiety 'C28 H24 Mn N4 O8, 2(Cl O4), 0.4[H2O]'
_chemical_formula_sum 'C28 H24 Cl2 Mn N4 O16'
_chemical_formula_weight 798.35
_space_group_crystal_system orthorhombic
_space_group_IT_number 50
_space_group_name_Hall '-P 2ab 2b'
_space_group_name_H-M_alt 'P b a n :2'
_atom_sites_solution_hydrogens geom
_audit_creation_date 2021-08-30
_audit_creation_method
;
Olex2 1.5
(compiled 2021.07.19 svn.r715e62df for OlexSys, GUI svn.r6380)
;
_audit_update_record
;
2022-09-17 deposited with the CCDC.	2023-09-29 downloaded from the CCDC.
;
_cell_angle_alpha 90
_cell_angle_beta 90
_cell_angle_gamma 90
_cell_formula_units_Z 2
_cell_length_a 9.9383(13)
_cell_length_b 16.4561(16)
_cell_length_c 10.4468(10)
_cell_measurement_reflns_used 1789
_cell_measurement_temperature 100.0(2)
_cell_measurement_theta_max 27.8370
_cell_measurement_theta_min 3.0610
_cell_volume 1708.5(3)
_computing_cell_refinement 'CrysAlisPro 1.171.38.43f (Rigaku OD, 2015)'
_computing_data_collection 'CrysAlisPro 1.171.38.43f (Rigaku OD, 2015)'
_computing_data_reduction 'CrysAlisPro 1.171.38.43f (Rigaku OD, 2015)'
_computing_molecular_graphics 'Olex2 1.5 (Dolomanov et al., 2009)'
_computing_publication_material 'Olex2 1.5 (Dolomanov et al., 2009)'
_computing_structure_refinement 'SHELXL 2018/3 (Sheldrick, 2015)'
_computing_structure_solution 'SHELXT  (Sheldrick, 2015)'
_diffrn_ambient_environment N~2~
_diffrn_ambient_temperature 100.0(2)
_diffrn_detector 'CCD plate'
_diffrn_detector_area_resol_mean 5.2684
_diffrn_detector_type AtlasS2
_diffrn_measured_fraction_theta_full 0.998
_diffrn_measured_fraction_theta_max 0.998
_diffrn_measurement_details
;
List of Runs (angles in degrees, time in seconds):

  # Type    Start    End  Width  t~exp~   \w     \q     \k     \f   Frames
#--------------------------------------------------------------------------
  1  \w    -18.00  29.00   1.00    6.50    --   11.74 -99.00 120.00   47
  2  \w      6.00  35.00   1.00    6.50    --   11.74-132.00 -73.00   29
  3  \w    -60.00  13.00   1.00    6.50    --   11.74 -77.00-150.00   73
;
_diffrn_measurement_device 'four-circle diffractometer'
_diffrn_measurement_device_type 'SuperNova, Dual, Cu at zero, AtlasS2'
_diffrn_measurement_method '\w scans'
_diffrn_orient_matrix_type 'CrysAlisPro convention (1999,Acta A55,543-557)'
_diffrn_orient_matrix_UB_11 0.0326789000
_diffrn_orient_matrix_UB_12 -0.0180987000
_diffrn_orient_matrix_UB_13 -0.0532382000
_diffrn_orient_matrix_UB_21 0.0429663000
_diffrn_orient_matrix_UB_22 -0.0216443000
_diffrn_orient_matrix_UB_23 0.0421131000
_diffrn_orient_matrix_UB_31 -0.0468214000
_diffrn_orient_matrix_UB_32 -0.0325179000
_diffrn_orient_matrix_UB_33 0.0016184000
_diffrn_radiation_monochromator mirror
_diffrn_radiation_probe x-ray
_diffrn_radiation_type 'Mo K\a'
_diffrn_radiation_wavelength 0.71073
_diffrn_reflns_av_R_equivalents 0.0537
_diffrn_reflns_av_unetI/netI 0.0536
_diffrn_reflns_Laue_measured_fraction_full 0.998
_diffrn_reflns_Laue_measured_fraction_max 0.998
_diffrn_reflns_limit_h_max 7
_diffrn_reflns_limit_h_min -12
_diffrn_reflns_limit_k_max 20
_diffrn_reflns_limit_k_min -20
_diffrn_reflns_limit_l_max 13
_diffrn_reflns_limit_l_min -9
_diffrn_reflns_number 5694
_diffrn_reflns_point_group_measured_fraction_full 0.998
_diffrn_reflns_point_group_measured_fraction_max 0.998
_diffrn_reflns_theta_full 25.242
_diffrn_reflns_theta_max 26.497
_diffrn_reflns_theta_min 2.394
_diffrn_source 'micro-focus sealed X-ray tube'
_diffrn_source_type 'SuperNova (Mo) X-ray Source'
_exptl_absorpt_coefficient_mu 0.622
_exptl_absorpt_correction_T_max 1.00000
_exptl_absorpt_correction_T_min 0.93785
_exptl_absorpt_correction_type multi-scan
_exptl_absorpt_process_details
;
CrysAlisPro 1.171.38.43f (Rigaku Oxford Diffraction, 2015)
Empirical absorption correction using spherical harmonics,
 implemented in SCALE3 ABSPACK scaling algorithm.
;
_exptl_crystal_colour colourless
_exptl_crystal_colour_primary colourless
_exptl_crystal_density_diffrn 1.552
_exptl_crystal_description block
_exptl_crystal_F_000 814
_exptl_crystal_size_max 0.12
_exptl_crystal_size_mid 0.11
_exptl_crystal_size_min 0.09
_refine_diff_density_max 0.560
_refine_diff_density_min -0.363
_refine_diff_density_rms 0.085
_refine_ls_extinction_method none
_refine_ls_goodness_of_fit_ref 1.112
_refine_ls_hydrogen_treatment constr
_refine_ls_matrix_type full
_refine_ls_number_parameters 185
_refine_ls_number_reflns 1780
_refine_ls_number_restraints 146
_refine_ls_restrained_S_all 1.145
_refine_ls_R_factor_all 0.0849
_refine_ls_R_factor_gt 0.0637
_refine_ls_shift/su_max 0.000
_refine_ls_shift/su_mean 0.000
_refine_ls_structure_factor_coef Fsqd
_refine_ls_weighting_details 'w=1/[\s^2^(Fo^2^)+(0.0832P)^2^+1.1785P] where P=(Fo^2^+2Fc^2^)/3'
_refine_ls_weighting_scheme calc
_refine_ls_wR_factor_gt 0.1672
_refine_ls_wR_factor_ref 0.1803
_reflns_Friedel_coverage 0.000
_reflns_number_gt 1322
_reflns_number_total 1780
_reflns_threshold_expression 'I > 2\s(I)'
_cod_data_source_file d3dt02307a2.cif
_cod_data_source_block mn+b_sq
_cod_original_sg_symbol_H-M 'P b a n'
_cod_database_code 7714077
_shelx_shelxl_version_number 2018/3
_shelx_space_group_comment
;
The symmetry employed for this shelxl refinement is uniquely defined
by the following loop, which should always be used as a source of
symmetry information in preference to the above space-group names.
They are only intended as comments.
;
_shelx_estimated_absorpt_t_max 0.946
_shelx_estimated_absorpt_t_min 0.929
_olex2_refinement_description
;
1. Fixed Uiso
 At 1.2 times of:
  All C(H) groups
 At 1.5 times of:
  All C(H,H,H) groups
2. Restrained distances
 O3-O1
 3 with sigma of 0.01
 Cl1-O5 = Cl1-O4 = Cl1-O6 = Cl1-O3
 1.42 with sigma of 0.01
 O4_$1-O1
 3 with sigma of 0.01
 O3-O4 \\sim O3-O5 \\sim O3-O6 \\sim O5-O6
 with sigma of 0.04
 Cl1-O3 \\sim Cl1-O4 \\sim Cl1-O5 \\sim Cl1-O6
 with sigma of 0.02
3. Uiso/Uaniso restraints and constraints
Cl1 \\sim O3 \\sim O4 \\sim O5 \\sim O6: within 2A with sigma of 0.01 and sigma
for terminal atoms of 0.02 within 2A
Cl2 \\sim O7 \\sim O8 \\sim O9 \\sim O10: within 2A with sigma of 0.01 and
sigma for terminal atoms of 0.02 within 2A
4. Rigid body (RIGU) restrains
 Cl2, O8, O7, O10, O9
 with sigma for 1-2 distances of 0.001 and sigma for 1-3 distances of 0.002
 Cl1, O3, O4, O5, O6
 with sigma for 1-2 distances of 0.001 and sigma for 1-3 distances of 0.002
5. Same fragment restrains
{Cl2, O7, O8, O9, O10} sigma for 1-2: 0.02, 1-3: 0.02
as in
{Cl1, O3, O4, O5, O6}
6. Others
 Fixed Sof: Cl1(0.25) O3(0.25) O4(0.25) O5(0.25) O6(0.25) Cl2(0.25) O7(0.25)
 O8(0.25) O9(0.25) O10(0.25)
7.a Aromatic/amide H refined with riding coordinates:
 C2(H2), C3(H3), C4(H4)
7.b Idealised Me refined as rotating group:
 C7(H7A,H7B,H7C)
;
_platon_squeeze_special_details
;
A solvent mask was calculated and 8 electrons were 
found in a volume of 52\%A^3^ in 1 void per unit cell. 
This is consistent with the presence of 
0.4[H2O] per Asymmetric Unit 
which account for 8 electrons 
per unit cell.
;
_platon_squeeze_void_probe_radius 1.20
_olex2_submission_special_instructions 'No special instructions were received'
_oxdiff_exptl_absorpt_empirical_details
;
Empirical correction (ABSPACK) includes:
- Absorption correction using spherical harmonics
- Frame scaling
;
_oxdiff_exptl_absorpt_empirical_full_max 1.101
_oxdiff_exptl_absorpt_empirical_full_min 0.918

loop_
_space_group_symop_operation_xyz
'x, y, z'
'-x+1/2, -y+1/2, z'
'-x+1/2, y, -z'
'x, -y+1/2, -z'
'-x, -y, -z'
'x-1/2, y-1/2, -z'
'x-1/2, -y, z'
'-x, y-1/2, z'

loop_
_atom_site_label
_atom_site_type_symbol
_atom_site_fract_x
_atom_site_fract_y
_atom_site_fract_z
_atom_site_U_iso_or_equiv
_atom_site_adp_type
_atom_site_occupancy
_atom_site_site_symmetry_order
_atom_site_calc_flag
_atom_site_refinement_flags_posn
_atom_site_refinement_flags_adp
_atom_site_refinement_flags_occupancy
_atom_site_disorder_assembly
_atom_site_disorder_group
Mn1 Mn 0.750000 0.750000 1.000000 0.0320(4) Uani 1 4 d S T P . .
O1 O 0.5926(3) 0.78585(15) 0.8291(2) 0.0426(7) Uani 1 1 d D . . . .
O2 O 0.4513(3) 0.73351(16) 0.6834(3) 0.0481(7) Uani 1 1 d . . . . .
N1 N 0.6577(3) 0.63779(16) 0.9105(3) 0.0351(7) Uani 1 1 d . . . . .
C1 C 0.6960(4) 0.5638(2) 0.9515(4) 0.0400(9) Uani 1 1 d . . . . .
C2 C 0.6348(5) 0.4941(2) 0.9039(4) 0.0497(12) Uani 1 1 d . . . . .
H2 H 0.661740 0.443120 0.932567 0.060 Uiso 1 1 calc R U . . .
C3 C 0.5344(5) 0.5009(2) 0.8145(5) 0.0579(14) Uani 1 1 d . . . . .
H3 H 0.491656 0.454560 0.783669 0.069 Uiso 1 1 calc R U . . .
C4 C 0.4968(4) 0.5768(3) 0.7701(4) 0.0489(11) Uani 1 1 d . . . . .
H4 H 0.429495 0.582837 0.708956 0.059 Uiso 1 1 calc R U . . .
C5 C 0.5631(4) 0.6433(2) 0.8201(4) 0.0389(9) Uani 1 1 d . . . . .
C6 C 0.5370(4) 0.7285(2) 0.7797(3) 0.0379(9) Uani 1 1 d . . . . .
C7 C 0.4184(5) 0.8148(3) 0.6424(4) 0.0567(12) Uani 1 1 d . . . . .
H7A H 0.361756 0.812333 0.568058 0.085 Uiso 1 1 calc R U . . .
H7B H 0.499616 0.843596 0.621849 0.085 Uiso 1 1 calc R U . . .
H7C H 0.371956 0.842662 0.709982 0.085 Uiso 1 1 calc R U . . .
Cl1 Cl 0.250(2) 0.7466(6) 0.9994(17) 0.0373(8) Uani 0.25 1 d D U P A -1
O3 O 0.3561(18) 0.8045(12) 1.000(2) 0.080(5) Uani 0.25 1 d D U P A -1
O4 O 0.1290(18) 0.7905(14) 0.982(2) 0.088(6) Uani 0.25 1 d D U P A -1
O5 O 0.258(3) 0.7056(14) 1.119(2) 0.061(5) Uani 0.25 1 d D U P A -1
O6 O 0.266(3) 0.6895(13) 0.899(2) 0.065(5) Uani 0.25 1 d D U P A -1
Cl2 Cl 0.7693(9) 0.5248(2) 0.5038(14) 0.0378(17) Uani 0.25 1 d D U P B -1
O7 O 0.6797(11) 0.4614(7) 0.5174(11) 0.056(3) Uani 0.25 1 d D U P B -1
O8 O 0.8966(11) 0.4921(8) 0.4728(10) 0.057(3) Uani 0.25 1 d D U P B -1
O9 O 0.778(2) 0.5618(9) 0.6257(12) 0.049(3) Uani 0.25 1 d D U P B -1
O10 O 0.726(2) 0.5820(10) 0.4116(13) 0.070(5) Uani 0.25 1 d D U P B -1

loop_
_atom_site_aniso_label
_atom_site_aniso_U_11
_atom_site_aniso_U_22
_atom_site_aniso_U_33
_atom_site_aniso_U_23
_atom_site_aniso_U_13
_atom_site_aniso_U_12
Mn1 0.0466(7) 0.0178(5) 0.0317(6) 0.000 0.000 0.000
O1 0.0546(17) 0.0324(14) 0.0406(14) -0.0034(11) -0.0085(12) -0.0109(12)
O2 0.0550(17) 0.0432(16) 0.0461(15) -0.0122(12) -0.0119(14) -0.0045(14)
N1 0.0421(18) 0.0232(14) 0.0400(16) -0.0056(12) 0.0171(14) -0.0037(13)
C1 0.045(2) 0.0267(17) 0.048(2) -0.0064(16) 0.0207(17) -0.0032(16)
C2 0.060(3) 0.0221(18) 0.067(3) -0.0053(17) 0.026(2) -0.0038(17)
C3 0.062(3) 0.033(2) 0.079(3) -0.026(2) 0.028(3) -0.018(2)
C4 0.047(2) 0.044(2) 0.056(2) -0.025(2) 0.0166(19) -0.0123(19)
C5 0.042(2) 0.0329(19) 0.0422(19) -0.0111(16) 0.0139(17) -0.0078(17)
C6 0.044(2) 0.0355(19) 0.0346(18) -0.0081(16) 0.0069(16) -0.0087(17)
C7 0.068(3) 0.051(2) 0.052(2) -0.010(2) -0.023(2) 0.000(2)
Cl1 0.0391(12) 0.0240(16) 0.0489(11) 0.010(6) -0.004(4) -0.019(5)
O3 0.079(6) 0.060(7) 0.099(10) 0.054(7) -0.055(8) -0.052(8)
O4 0.061(5) 0.092(10) 0.112(12) -0.041(11) -0.052(8) 0.040(7)
O5 0.071(10) 0.057(10) 0.056(5) 0.022(8) -0.005(6) -0.021(8)
O6 0.088(13) 0.044(7) 0.062(6) -0.008(7) -0.009(7) 0.013(8)
Cl2 0.042(5) 0.0416(15) 0.0297(18) -0.001(3) -0.005(3) -0.005(2)
O7 0.067(6) 0.054(5) 0.046(6) -0.023(4) 0.006(6) -0.006(5)
O8 0.064(6) 0.078(8) 0.029(5) 0.014(5) 0.005(5) 0.022(5)
O9 0.050(7) 0.058(7) 0.038(6) -0.003(5) -0.002(5) -0.008(6)
O10 0.081(9) 0.090(8) 0.038(7) 0.012(7) 0.018(7) 0.037(8)

loop_
_atom_type_symbol
_atom_type_description
_atom_type_scat_dispersion_real
_atom_type_scat_dispersion_imag
_atom_type_scat_source
C C 0.0033 0.0016 'International Tables Vol C Tables 4.2.6.8 and 6.1.1.4'
H H 0.0000 0.0000 'International Tables Vol C Tables 4.2.6.8 and 6.1.1.4'
Cl Cl 0.1484 0.1585 'International Tables Vol C Tables 4.2.6.8 and 6.1.1.4'
Mn Mn 0.3368 0.7283 'International Tables Vol C Tables 4.2.6.8 and 6.1.1.4'
N N 0.0061 0.0033 'International Tables Vol C Tables 4.2.6.8 and 6.1.1.4'
O O 0.0106 0.0060 'International Tables Vol C Tables 4.2.6.8 and 6.1.1.4'

loop_
_geom_angle_atom_site_label_1
_geom_angle_atom_site_label_2
_geom_angle_atom_site_label_3
_geom_angle
_geom_angle_site_symmetry_1
_geom_angle_site_symmetry_3
_geom_angle_publ_flag
O1 Mn1 O1 100.49(12) 3_657 2_665 ?
O1 Mn1 O1 152.09(11) 2_665 4_567 ?
O1 Mn1 O1 86.23(12) 3_657 4_567 ?
O1 Mn1 O1 152.09(11) 3_657 . ?
O1 Mn1 O1 100.49(12) 4_567 . ?
O1 Mn1 O1 86.23(12) 2_665 . ?
N1 Mn1 O1 68.66(10) 2_665 2_665 ?
N1 Mn1 O1 68.66(10) . . ?
N1 Mn1 O1 139.23(10) 4_567 2_665 ?
N1 Mn1 O1 81.12(9) 3_657 2_665 ?
N1 Mn1 O1 76.17(9) 2_665 . ?
N1 Mn1 O1 139.23(10) . 3_657 ?
N1 Mn1 O1 76.17(9) . 2_665 ?
N1 Mn1 O1 76.17(9) 4_567 3_657 ?
N1 Mn1 O1 81.12(9) 4_567 . ?
N1 Mn1 O1 81.12(9) 2_665 3_657 ?
N1 Mn1 O1 139.23(10) 3_657 . ?
N1 Mn1 O1 76.17(9) 3_657 4_567 ?
N1 Mn1 O1 68.66(10) 3_657 3_657 ?
N1 Mn1 O1 81.12(9) . 4_567 ?
N1 Mn1 O1 139.23(10) 2_665 4_567 ?
N1 Mn1 O1 68.66(10) 4_567 4_567 ?
N1 Mn1 N1 70.70(16) . 3_657 ?
N1 Mn1 N1 70.70(16) 4_567 2_665 ?
N1 Mn1 N1 132.20(15) . 4_567 ?
N1 Mn1 N1 131.21(14) 4_567 3_657 ?
N1 Mn1 N1 132.20(15) 2_665 3_657 ?
N1 Mn1 N1 131.21(14) . 2_665 ?
C6 O1 Mn1 114.6(2) . . ?
C6 O2 C7 115.4(3) . . ?
C1 N1 Mn1 119.5(3) . . ?
C5 N1 Mn1 121.5(2) . . ?
C5 N1 C1 119.1(3) . . ?
N1 C1 C1 115.1(2) . 3_657 ?
N1 C1 C2 120.6(4) . . ?
C2 C1 C1 124.3(3) . 3_657 ?
C1 C2 H2 120.2 . . ?
C3 C2 C1 119.7(4) . . ?
C3 C2 H2 120.2 . . ?
C2 C3 H3 120.1 . . ?
C2 C3 C4 119.9(4) . . ?
C4 C3 H3 120.1 . . ?
C3 C4 H4 121.3 . . ?
C5 C4 C3 117.4(4) . . ?
C5 C4 H4 121.3 . . ?
N1 C5 C4 123.4(4) . . ?
N1 C5 C6 112.8(3) . . ?
C4 C5 C6 123.8(4) . . ?
O1 C6 O2 124.9(4) . . ?
O1 C6 C5 122.3(4) . . ?
O2 C6 C5 112.8(3) . . ?
O2 C7 H7A 109.5 . . ?
O2 C7 H7B 109.5 . . ?
O2 C7 H7C 109.5 . . ?
H7A C7 H7B 109.5 . . ?
H7A C7 H7C 109.5 . . ?
H7B C7 H7C 109.5 . . ?
O3 Cl1 O6 111.6(13) . . ?
O4 Cl1 O3 106.8(9) . . ?
O4 Cl1 O5 113.4(14) . . ?
O4 Cl1 O6 109.6(14) . . ?
O5 Cl1 O3 106.1(11) . . ?
O5 Cl1 O6 109.3(9) . . ?
O7 Cl2 O8 108.4(9) . . ?
O7 Cl2 O9 105.9(12) . . ?
O7 Cl2 O10 112.3(12) . . ?
O8 Cl2 O9 108.3(10) . . ?
O8 Cl2 O10 111.6(13) . . ?
O10 Cl2 O9 110.2(8) . . ?

loop_
_geom_bond_atom_site_label_1
_geom_bond_atom_site_label_2
_geom_bond_distance
_geom_bond_site_symmetry_2
_geom_bond_publ_flag
Mn1 O1 2.446(2) 3_657 ?
Mn1 O1 2.446(2) 4_567 ?
Mn1 O1 2.446(2) 2_665 ?
Mn1 O1 2.446(2) . ?
Mn1 N1 2.264(3) . ?
Mn1 N1 2.264(3) 3_657 ?
Mn1 N1 2.264(3) 4_567 ?
Mn1 N1 2.264(3) 2_665 ?
O1 C6 1.208(4) . ?
O2 C6 1.321(5) . ?
O2 C7 1.442(5) . ?
N1 C1 1.346(4) . ?
N1 C5 1.335(5) . ?
C1 C1 1.476(8) 3_657 ?
C1 C2 1.391(5) . ?
C2 H2 0.9300 . ?
C2 C3 1.371(7) . ?
C3 H3 0.9300 . ?
C3 C4 1.385(6) . ?
C4 H4 0.9300 . ?
C4 C5 1.380(5) . ?
C5 C6 1.488(5) . ?
C7 H7A 0.9600 . ?
C7 H7B 0.9600 . ?
C7 H7C 0.9600 . ?
Cl1 O3 1.418(8) . ?
Cl1 O4 1.417(8) . ?
Cl1 O5 1.417(8) . ?
Cl1 O6 1.421(8) . ?
Cl2 O7 1.379(10) . ?
Cl2 O8 1.412(11) . ?
Cl2 O9 1.415(11) . ?
Cl2 O10 1.412(11) . ?

loop_
_geom_torsion_atom_site_label_1
_geom_torsion_atom_site_label_2
_geom_torsion_atom_site_label_3
_geom_torsion_atom_site_label_4
_geom_torsion
_geom_torsion_site_symmetry_1
_geom_torsion_site_symmetry_2
_geom_torsion_site_symmetry_3
_geom_torsion_site_symmetry_4
_geom_torsion_publ_flag
Mn1 O1 C6 O2 -177.9(3) . . . . ?
Mn1 O1 C6 C5 -0.1(4) . . . . ?
Mn1 N1 C1 C1 -3.7(5) . . . 3_657 ?
Mn1 N1 C1 C2 175.9(3) . . . . ?
Mn1 N1 C5 C4 -174.8(3) . . . . ?
Mn1 N1 C5 C6 5.1(4) . . . . ?
N1 C1 C2 C3 -0.1(6) . . . . ?
N1 C5 C6 O1 -3.1(5) . . . . ?
N1 C5 C6 O2 175.0(3) . . . . ?
C1 N1 C5 C4 3.3(5) . . . . ?
C1 N1 C5 C6 -176.8(3) . . . . ?
C1 C1 C2 C3 179.5(4) 3_657 . . . ?
C1 C2 C3 C4 1.4(6) . . . . ?
C2 C3 C4 C5 -0.5(6) . . . . ?
C3 C4 C5 N1 -1.9(5) . . . . ?
C3 C4 C5 C6 178.2(4) . . . . ?
C4 C5 C6 O1 176.8(3) . . . . ?
C4 C5 C6 O2 -5.1(5) . . . . ?
C5 N1 C1 C1 178.2(4) . . . 3_657 ?
C5 N1 C1 C2 -2.2(5) . . . . ?
C7 O2 C6 O1 -3.9(6) . . . . ?
C7 O2 C6 C5 178.1(3) . . . . ?

loop_
_platon_squeeze_void_nr
_platon_squeeze_void_average_x
_platon_squeeze_void_average_y
_platon_squeeze_void_average_z
_platon_squeeze_void_volume
_platon_squeeze_void_count_electrons
_platon_squeeze_void_content
1 0.250 0.250 0.500 26 4 '0.4 H2O'
2 0.750 0.750 0.500 26 4 '0.4 H2O'
